data_7706565
loop_
_publ_author_name
'Wang, Run-Guo'
'Meng, Yin-Shan'
'Gao, Fang-Fang'
'Gao, Wan-Qing'
'Liu, Chun-Hua'
'Li, Anyang'
'Liu, Tao'
'Zhu, Yuan-Yuan'

_publ_section_title
;
 Ligand symmetry significantly affects spin crossover behaviour in
 isomeric [Fe(pybox)<sub>2</sub>]<sup>2+</sup> complexes.
;
_journal_issue 9
_journal_name_full 'Dalton transactions (Cambridge, England : 2003)'
_journal_page_first 3369
_journal_page_last 3378
_journal_paper_doi 10.1039/d0dt03978k
_journal_volume 50
_journal_year 2021
_chemical_compound_source no
_chemical_formula_moiety 'C46 H38 Fe N6 O4, 2(Cl O4), C H4 O'
_chemical_formula_sum 'C47 H42 Cl2 Fe N6 O13'
_chemical_formula_weight 1025.61
_chemical_name_common 3(ClO4)-MeOH-153K
_chemical_name_systematic 3(ClO4)-MeOH-153K
_chemical_properties_physical Air-sensitive
_space_group_crystal_system monoclinic
_space_group_IT_number 14
_space_group_name_Hall '-P 2yn'
_space_group_name_H-M_alt 'P 1 21/n 1'
_atom_sites_solution_hydrogens geom
_atom_sites_solution_primary dual
_audit_creation_date 2021-01-20
_audit_creation_method
;
Olex2 1.3
(compiled 2020.11.12 svn.r5f609507 for OlexSys, GUI svn.r6226)
;
_audit_update_record
;
2021-01-20 deposited with the CCDC.	2021-01-27 downloaded from the CCDC.
;
_cell_angle_alpha 90
_cell_angle_beta 90.47(3)
_cell_angle_gamma 90
_cell_formula_units_Z 4
_cell_length_a 13.856(3)
_cell_length_b 18.314(4)
_cell_length_c 17.523(4)
_cell_measurement_reflns_used 14369
_cell_measurement_temperature 153.15
_cell_measurement_theta_max 27.4855
_cell_measurement_theta_min 1.4698
_cell_volume 4446.5(17)
_computing_cell_refinement 'CrystalClear (Rigaku Inc., 2008)'
_computing_data_collection 'CrystalClear (Rigaku Inc., 2008)'
_computing_data_reduction 'CrystalClear (Rigaku Inc., 2008)'
_computing_molecular_graphics 'Olex2 1.3 (Dolomanov et al., 2009)'
_computing_publication_material 'Olex2 1.3 (Dolomanov et al., 2009)'
_computing_structure_refinement 'SHELXL 2018/3 (Sheldrick, 2015)'
_computing_structure_solution 'SHELXT 2014/5 (Sheldrick, 2014)'
_diffrn_ambient_temperature 153.15
_diffrn_detector_area_resol_mean 28.5714
_diffrn_measured_fraction_theta_full 0.998
_diffrn_measured_fraction_theta_max 0.994
_diffrn_measurement_device_type 'multiwire proportional'
_diffrn_measurement_method 'phi and omega scans'
_diffrn_radiation_monochromator graphite
_diffrn_radiation_type MoK\a
_diffrn_radiation_wavelength 0.71073
_diffrn_reflns_av_R_equivalents 0.0452
_diffrn_reflns_av_unetI/netI 0.0455
_diffrn_reflns_Laue_measured_fraction_full 0.998
_diffrn_reflns_Laue_measured_fraction_max 0.994
_diffrn_reflns_limit_h_max 17
_diffrn_reflns_limit_h_min -15
_diffrn_reflns_limit_k_max 23
_diffrn_reflns_limit_k_min -23
_diffrn_reflns_limit_l_max 20
_diffrn_reflns_limit_l_min -22
_diffrn_reflns_number 29967
_diffrn_reflns_point_group_measured_fraction_full 0.998
_diffrn_reflns_point_group_measured_fraction_max 0.994
_diffrn_reflns_theta_full 25.242
_diffrn_reflns_theta_max 27.476
_diffrn_reflns_theta_min 2.185
_exptl_absorpt_coefficient_mu 0.536
_exptl_absorpt_correction_T_max 1.0000
_exptl_absorpt_correction_T_min 0.8184
_exptl_absorpt_correction_type multi-scan
_exptl_absorpt_process_details 'CrystalClear (Rigaku Inc., 2008)'
_exptl_crystal_colour 'dark red'
_exptl_crystal_density_diffrn 1.532
_exptl_crystal_density_method 'not measured'
_exptl_crystal_description block
_exptl_crystal_F_000 2120
_exptl_crystal_preparation 'Magnetic properties'
_exptl_crystal_recrystallization_method 'Re-crystallisation from solvent: methanol'
_exptl_crystal_size_max 0.22
_exptl_crystal_size_mid 0.14
_exptl_crystal_size_min 0.08
_refine_diff_density_max 0.447
_refine_diff_density_min -0.508
_refine_diff_density_rms 0.064
_refine_ls_extinction_method none
_refine_ls_goodness_of_fit_ref 1.125
_refine_ls_hydrogen_treatment constr
_refine_ls_matrix_type full
_refine_ls_number_parameters 624
_refine_ls_number_reflns 10124
_refine_ls_number_restraints 0
_refine_ls_restrained_S_all 1.125
_refine_ls_R_factor_all 0.0630
_refine_ls_R_factor_gt 0.0568
_refine_ls_shift/su_max 0.001
_refine_ls_shift/su_mean 0.000
_refine_ls_structure_factor_coef Fsqd
_refine_ls_weighting_details 'w=1/[\s^2^(Fo^2^)+(0.0395P)^2^+4.6293P] where P=(Fo^2^+2Fc^2^)/3'
_refine_ls_weighting_scheme calc
_refine_ls_wR_factor_gt 0.1223
_refine_ls_wR_factor_ref 0.1263
_reflns_Friedel_coverage 0.000
_reflns_number_gt 9309
_reflns_number_total 10124
_reflns_threshold_expression 'I > 2\s(I)'
_cod_data_source_file d0dt03978k2.cif
_cod_data_source_block 2045172
_cod_depositor_comments 'Adding full bibliography for 7706562--7706567.cif.'
_cod_original_cell_volume 4446.5(16)
_cod_database_code 7706565
_shelx_shelxl_version_number 2018/3
_shelx_space_group_comment
;
The symmetry employed for this shelxl refinement is uniquely defined
by the following loop, which should always be used as a source of
symmetry information in preference to the above space-group names.
They are only intended as comments.
;
_exptl_absorpt_special_details
;
    Higashi, T. (1995). Program for Absorption Correction.
    Rigaku Corporation, Tokyo, Japan.
;
_olex2_refinement_description
;
1. Fixed Uiso
 At 1.2 times of:
  All C(H) groups, All C(H,H) groups
 At 1.5 times of:
  All C(H,H,H) groups, All O(H) groups
2.a Ternary CH refined with riding coordinates:
 C7(H7), C17(H17), C30(H30), C40(H40)
2.b Secondary CH2 refined with riding coordinates:
 C8(H8A,H8B), C16(H16A,H16B), C31(H31A,H31B), C39(H39A,H39B)
2.c Aromatic/amide H refined with riding coordinates:
 C2(H2), C3(H3), C4(H4), C5(H5), C6(H6), C11(H11), C12(H12), C13(H13),
 C19(H19), C20(H20), C21(H21), C22(H22), C23(H23), C25(H25), C26(H26), C27(H27),
  C28(H28), C29(H29), C34(H34), C35(H35), C36(H36), C42(H42), C43(H43),
 C44(H44), C45(H45), C46(H46)
2.d Idealised Me refined as rotating group:
 C47(H47A,H47B,H47C)
2.e Idealised tetrahedral OH refined as rotating group:
 O13(H13A)
;
_olex2_submission_special_instructions 'No special instructions were received'

loop_
_space_group_symop_operation_xyz
'x, y, z'
'-x+1/2, y+1/2, -z+1/2'
'-x, -y, -z'
'x-1/2, -y-1/2, z-1/2'

loop_
_atom_site_label
_atom_site_type_symbol
_atom_site_fract_x
_atom_site_fract_y
_atom_site_fract_z
_atom_site_U_iso_or_equiv
_atom_site_adp_type
_atom_site_occupancy
_atom_site_site_symmetry_order
_atom_site_calc_flag
_atom_site_refinement_flags_posn
_atom_site_refinement_flags_adp
_atom_site_refinement_flags_occupancy
_atom_site_disorder_assembly
_atom_site_disorder_group
Fe1 Fe 0.17581(2) 0.30035(2) 0.38668(2) 0.01889(9) Uani 1 1 d . . . . .
O1 O 0.06166(14) 0.08735(9) 0.34639(10) 0.0287(4) Uani 1 1 d . . . . .
O2 O 0.46422(13) 0.29445(10) 0.47141(10) 0.0281(4) Uani 1 1 d . . . . .
O3 O -0.04594(14) 0.39927(10) 0.51894(10) 0.0280(4) Uani 1 1 d . . . . .
O4 O 0.19420(13) 0.39656(10) 0.16554(9) 0.0263(4) Uani 1 1 d . . . . .
N1 N 0.07866(14) 0.20973(11) 0.35437(11) 0.0213(4) Uani 1 1 d . . . . .
N2 N 0.25404(14) 0.20147(10) 0.40761(11) 0.0202(4) Uani 1 1 d . . . . .
N3 N 0.31310(15) 0.33252(11) 0.44196(11) 0.0221(4) Uani 1 1 d . . . . .
N4 N 0.08301(14) 0.33169(11) 0.48457(11) 0.0212(4) Uani 1 1 d . . . . .
N5 N 0.09103(14) 0.39196(10) 0.34928(10) 0.0192(4) Uani 1 1 d . . . . .
N6 N 0.22341(15) 0.32616(11) 0.26885(11) 0.0216(4) Uani 1 1 d . . . . .
C1 C -0.04685(18) 0.24945(14) 0.26192(14) 0.0251(5) Uani 1 1 d . . . . .
C2 C 0.00725(19) 0.24901(15) 0.19507(14) 0.0289(5) Uani 1 1 d . . . . .
H2 H 0.058125 0.214719 0.189322 0.035 Uiso 1 1 calc R U . . .
C3 C -0.0128(2) 0.29838(15) 0.13692(15) 0.0347(6) Uani 1 1 d . . . . .
H3 H 0.024584 0.298088 0.091724 0.042 Uiso 1 1 calc R U . . .
C4 C -0.0877(2) 0.34821(16) 0.14494(16) 0.0392(7) Uani 1 1 d . . . . .
H4 H -0.101667 0.382033 0.105264 0.047 Uiso 1 1 calc R U . . .
C5 C -0.1419(2) 0.34836(16) 0.21109(17) 0.0395(7) Uani 1 1 d . . . . .
H5 H -0.193248 0.382256 0.216533 0.047 Uiso 1 1 calc R U . . .
C6 C -0.1216(2) 0.29944(15) 0.26928(16) 0.0317(6) Uani 1 1 d . . . . .
H6 H -0.158959 0.300064 0.314482 0.038 Uiso 1 1 calc R U . . .
C7 C -0.02266(18) 0.19911(14) 0.32726(14) 0.0250(5) Uani 1 1 d . . . . .
H7 H -0.067538 0.209271 0.370377 0.030 Uiso 1 1 calc R U . . .
C8 C -0.0252(2) 0.11649(15) 0.30903(17) 0.0329(6) Uani 1 1 d . . . . .
H8A H -0.084106 0.093549 0.329877 0.040 Uiso 1 1 calc R U . . .
H8B H -0.023480 0.107999 0.253268 0.040 Uiso 1 1 calc R U . . .
C9 C 0.11507(18) 0.14594(13) 0.36321(13) 0.0224(5) Uani 1 1 d . . . . .
C10 C 0.21403(18) 0.13643(13) 0.39164(13) 0.0219(5) Uani 1 1 d . . . . .
C11 C 0.2634(2) 0.07126(14) 0.40153(14) 0.0286(5) Uani 1 1 d . . . . .
H11 H 0.233477 0.025698 0.390779 0.034 Uiso 1 1 calc R U . . .
C12 C 0.3582(2) 0.07489(15) 0.42772(14) 0.0309(6) Uani 1 1 d . . . . .
H12 H 0.393859 0.031150 0.435427 0.037 Uiso 1 1 calc R U . . .
C13 C 0.40136(19) 0.14182(14) 0.44273(14) 0.0279(5) Uani 1 1 d . . . . .
H13 H 0.466652 0.144925 0.459390 0.033 Uiso 1 1 calc R U . . .
C14 C 0.34563(17) 0.20398(13) 0.43250(13) 0.0222(5) Uani 1 1 d . . . . .
C15 C 0.37465(17) 0.28011(14) 0.44784(13) 0.0226(5) Uani 1 1 d . . . . .
C16 C 0.46943(19) 0.37423(15) 0.47507(16) 0.0304(6) Uani 1 1 d . . . . .
H16A H 0.506433 0.393994 0.431615 0.037 Uiso 1 1 calc R U . . .
H16B H 0.500333 0.390406 0.523321 0.037 Uiso 1 1 calc R U . . .
C17 C 0.36301(18) 0.39919(13) 0.47103(14) 0.0248(5) Uani 1 1 d . . . . .
H17 H 0.355520 0.440169 0.433736 0.030 Uiso 1 1 calc R U . . .
C18 C 0.32460(18) 0.42146(14) 0.54815(14) 0.0254(5) Uani 1 1 d . . . . .
C19 C 0.31298(19) 0.37076(15) 0.60692(15) 0.0299(6) Uani 1 1 d . . . . .
H19 H 0.324222 0.320418 0.597389 0.036 Uiso 1 1 calc R U . . .
C20 C 0.2852(2) 0.39324(17) 0.67908(15) 0.0350(6) Uani 1 1 d . . . . .
H20 H 0.276828 0.358297 0.718541 0.042 Uiso 1 1 calc R U . . .
C21 C 0.2695(2) 0.46670(18) 0.69363(17) 0.0389(7) Uani 1 1 d . . . . .
H21 H 0.251959 0.482358 0.743298 0.047 Uiso 1 1 calc R U . . .
C22 C 0.2797(2) 0.51706(17) 0.63542(18) 0.0388(7) Uani 1 1 d . . . . .
H22 H 0.267795 0.567292 0.645077 0.047 Uiso 1 1 calc R U . . .
C23 C 0.3071(2) 0.49484(15) 0.56297(16) 0.0321(6) Uani 1 1 d . . . . .
H23 H 0.313852 0.529898 0.523412 0.039 Uiso 1 1 calc R U . . .
C24 C 0.05884(18) 0.22341(13) 0.56548(13) 0.0234(5) Uani 1 1 d . . . . .
C25 C 0.1389(2) 0.18609(15) 0.59327(15) 0.0311(6) Uani 1 1 d . . . . .
H25 H 0.192299 0.212478 0.613481 0.037 Uiso 1 1 calc R U . . .
C26 C 0.1412(2) 0.11022(16) 0.59164(17) 0.0403(7) Uani 1 1 d . . . . .
H26 H 0.196428 0.084911 0.610157 0.048 Uiso 1 1 calc R U . . .
C27 C 0.0635(2) 0.07168(15) 0.56324(16) 0.0381(7) Uani 1 1 d . . . . .
H27 H 0.064902 0.019819 0.562889 0.046 Uiso 1 1 calc R U . . .
C28 C -0.0167(2) 0.10836(15) 0.53515(16) 0.0344(6) Uani 1 1 d . . . . .
H28 H -0.070243 0.081684 0.515537 0.041 Uiso 1 1 calc R U . . .
C29 C -0.01880(19) 0.18409(15) 0.53571(14) 0.0280(5) Uani 1 1 d . . . . .
H29 H -0.073402 0.209219 0.515716 0.034 Uiso 1 1 calc R U . . .
C30 C 0.06007(18) 0.30580(13) 0.56295(13) 0.0237(5) Uani 1 1 d . . . . .
H30 H 0.110783 0.324060 0.599120 0.028 Uiso 1 1 calc R U . . .
C31 C -0.0358(2) 0.34492(14) 0.58002(14) 0.0295(6) Uani 1 1 d . . . . .
H31A H -0.090358 0.310034 0.578986 0.035 Uiso 1 1 calc R U . . .
H31B H -0.033259 0.368866 0.630652 0.035 Uiso 1 1 calc R U . . .
C32 C 0.02154(17) 0.38174(13) 0.46834(13) 0.0212(5) Uani 1 1 d . . . . .
C33 C 0.02351(17) 0.41998(13) 0.39464(13) 0.0211(5) Uani 1 1 d . . . . .
C34 C -0.03697(18) 0.47606(14) 0.37142(14) 0.0256(5) Uani 1 1 d . . . . .
H34 H -0.084576 0.495317 0.404544 0.031 Uiso 1 1 calc R U . . .
C35 C -0.02563(19) 0.50318(14) 0.29804(15) 0.0286(5) Uani 1 1 d . . . . .
H35 H -0.066043 0.541554 0.280177 0.034 Uiso 1 1 calc R U . . .
C36 C 0.04453(19) 0.47439(14) 0.25077(14) 0.0272(5) Uani 1 1 d . . . . .
H36 H 0.053171 0.492498 0.200481 0.033 Uiso 1 1 calc R U . . .
C37 C 0.10156(17) 0.41848(13) 0.27912(13) 0.0213(5) Uani 1 1 d . . . . .
C38 C 0.17691(17) 0.37846(13) 0.23749(12) 0.0209(5) Uani 1 1 d . . . . .
C39 C 0.2747(2) 0.35028(16) 0.14250(14) 0.0328(6) Uani 1 1 d . . . . .
H39A H 0.333450 0.379855 0.133951 0.039 Uiso 1 1 calc R U . . .
H39B H 0.258753 0.323403 0.095027 0.039 Uiso 1 1 calc R U . . .
C40 C 0.28991(18) 0.29679(14) 0.20993(13) 0.0245(5) Uani 1 1 d . . . . .
H40 H 0.267175 0.247158 0.194197 0.029 Uiso 1 1 calc R U . . .
C41 C 0.39245(19) 0.29111(14) 0.23903(13) 0.0252(5) Uani 1 1 d . . . . .
C42 C 0.4488(2) 0.35288(16) 0.25126(16) 0.0349(6) Uani 1 1 d . . . . .
H42 H 0.422686 0.400024 0.241836 0.042 Uiso 1 1 calc R U . . .
C43 C 0.5431(2) 0.3457(2) 0.27719(18) 0.0458(8) Uani 1 1 d . . . . .
H43 H 0.581704 0.387997 0.284397 0.055 Uiso 1 1 calc R U . . .
C44 C 0.5814(2) 0.2777(2) 0.29265(17) 0.0460(8) Uani 1 1 d . . . . .
H44 H 0.646151 0.273226 0.310272 0.055 Uiso 1 1 calc R U . . .
C45 C 0.5255(2) 0.21650(19) 0.28243(16) 0.0412(7) Uani 1 1 d . . . . .
H45 H 0.551260 0.169650 0.293884 0.049 Uiso 1 1 calc R U . . .
C46 C 0.4315(2) 0.22297(15) 0.25541(14) 0.0301(6) Uani 1 1 d . . . . .
H46 H 0.393392 0.180371 0.248038 0.036 Uiso 1 1 calc R U . . .
Cl1 Cl 0.68536(5) 0.08577(4) 0.41908(4) 0.03330(15) Uani 1 1 d . . . . .
O5 O 0.7582(2) 0.04390(17) 0.4544(2) 0.0916(11) Uani 1 1 d . . . . .
O6 O 0.6187(3) 0.04378(18) 0.37688(19) 0.0893(11) Uani 1 1 d . . . . .
O7 O 0.6373(2) 0.12572(19) 0.47628(16) 0.0767(9) Uani 1 1 d . . . . .
O8 O 0.7293(2) 0.13865(17) 0.36930(15) 0.0742(9) Uani 1 1 d . . . . .
Cl2 Cl 0.29692(5) 0.55954(3) 0.32756(3) 0.02914(14) Uani 1 1 d . . . . .
O9 O 0.30124(18) 0.50009(12) 0.27550(15) 0.0539(6) Uani 1 1 d . . . . .
O10 O 0.38458(19) 0.56449(16) 0.37037(16) 0.0672(8) Uani 1 1 d . . . . .
O11 O 0.21818(18) 0.54870(15) 0.37883(13) 0.0560(6) Uani 1 1 d . . . . .
O12 O 0.2851(2) 0.62577(12) 0.28533(14) 0.0593(7) Uani 1 1 d . . . . .
O13 O 0.78642(16) 0.26685(13) 0.45522(15) 0.0510(6) Uani 1 1 d . . . . .
H13A H 0.761392 0.229026 0.436513 0.077 Uiso 1 1 calc R U . . .
C47 C 0.7158(3) 0.30763(19) 0.4919(2) 0.0498(8) Uani 1 1 d . . . . .
H47A H 0.746007 0.349235 0.517978 0.075 Uiso 1 1 calc R U . . .
H47B H 0.682981 0.276894 0.529437 0.075 Uiso 1 1 calc R U . . .
H47C H 0.668777 0.325478 0.454272 0.075 Uiso 1 1 calc R U . . .

loop_
_atom_site_aniso_label
_atom_site_aniso_U_11
_atom_site_aniso_U_22
_atom_site_aniso_U_33
_atom_site_aniso_U_23
_atom_site_aniso_U_13
_atom_site_aniso_U_12
Fe1 0.01869(18) 0.01949(17) 0.01848(16) 0.00137(12) -0.00076(12) 0.00205(13)
O1 0.0307(10) 0.0221(9) 0.0333(9) 0.0011(7) -0.0060(8) -0.0054(7)
O2 0.0189(9) 0.0346(10) 0.0308(9) -0.0027(8) -0.0038(7) 0.0007(7)
O3 0.0327(10) 0.0287(9) 0.0227(8) 0.0017(7) 0.0091(7) 0.0070(8)
O4 0.0287(10) 0.0319(9) 0.0182(8) 0.0044(7) 0.0023(7) 0.0044(8)
N1 0.0187(10) 0.0241(10) 0.0210(9) -0.0013(8) -0.0018(7) -0.0010(8)
N2 0.0205(10) 0.0218(10) 0.0184(9) -0.0002(7) -0.0003(7) 0.0016(8)
N3 0.0215(10) 0.0228(10) 0.0218(9) -0.0003(8) -0.0021(8) -0.0017(8)
N4 0.0219(10) 0.0229(10) 0.0189(9) 0.0007(8) 0.0014(7) 0.0008(8)
N5 0.0192(10) 0.0208(9) 0.0175(9) 0.0010(7) -0.0007(7) 0.0008(8)
N6 0.0209(10) 0.0231(10) 0.0207(9) 0.0000(8) 0.0027(8) 0.0004(8)
C1 0.0232(12) 0.0258(12) 0.0263(12) -0.0032(10) -0.0069(9) -0.0030(10)
C2 0.0274(13) 0.0321(14) 0.0270(12) -0.0023(11) -0.0031(10) -0.0001(11)
C3 0.0420(17) 0.0385(15) 0.0236(12) -0.0014(11) -0.0051(11) -0.0028(13)
C4 0.057(2) 0.0313(14) 0.0291(13) 0.0001(11) -0.0150(13) 0.0033(13)
C5 0.0438(18) 0.0368(15) 0.0377(15) -0.0038(12) -0.0136(13) 0.0116(13)
C6 0.0252(13) 0.0376(15) 0.0320(13) -0.0038(11) -0.0044(10) 0.0012(11)
C7 0.0185(12) 0.0284(13) 0.0281(12) 0.0013(10) -0.0017(9) -0.0006(10)
C8 0.0280(14) 0.0291(14) 0.0415(15) 0.0049(12) -0.0109(11) -0.0066(11)
C9 0.0273(13) 0.0204(11) 0.0195(10) -0.0015(9) -0.0021(9) -0.0015(10)
C10 0.0265(13) 0.0217(11) 0.0177(10) 0.0003(9) -0.0003(9) 0.0023(10)
C11 0.0380(15) 0.0216(12) 0.0262(12) -0.0024(10) -0.0026(10) 0.0055(11)
C12 0.0371(15) 0.0299(14) 0.0255(12) -0.0028(10) -0.0047(11) 0.0146(12)
C13 0.0276(13) 0.0347(14) 0.0212(11) -0.0015(10) -0.0037(9) 0.0093(11)
C14 0.0213(12) 0.0272(12) 0.0181(10) -0.0015(9) 0.0005(9) 0.0052(10)
C15 0.0184(11) 0.0304(13) 0.0189(10) 0.0005(9) -0.0011(8) -0.0001(10)
C16 0.0240(13) 0.0345(14) 0.0328(13) -0.0049(11) 0.0014(10) -0.0062(11)
C17 0.0263(13) 0.0232(12) 0.0250(11) 0.0007(10) -0.0025(9) -0.0041(10)
C18 0.0219(12) 0.0282(13) 0.0262(12) -0.0029(10) -0.0050(9) -0.0035(10)
C19 0.0293(14) 0.0304(13) 0.0299(13) -0.0013(11) -0.0028(10) 0.0021(11)
C20 0.0308(15) 0.0469(17) 0.0270(13) 0.0013(12) -0.0029(11) 0.0025(13)
C21 0.0277(14) 0.0549(19) 0.0342(14) -0.0146(14) -0.0045(11) 0.0053(13)
C22 0.0334(16) 0.0359(15) 0.0471(17) -0.0145(13) -0.0044(13) 0.0058(12)
C23 0.0287(14) 0.0290(13) 0.0385(14) -0.0039(11) -0.0030(11) 0.0000(11)
C24 0.0279(13) 0.0261(12) 0.0162(10) 0.0010(9) 0.0036(9) 0.0000(10)
C25 0.0328(15) 0.0306(14) 0.0299(13) -0.0004(11) -0.0053(11) 0.0032(11)
C26 0.0528(19) 0.0331(15) 0.0347(15) 0.0000(12) -0.0090(13) 0.0107(14)
C27 0.056(2) 0.0235(13) 0.0346(14) -0.0033(11) 0.0043(13) 0.0018(13)
C28 0.0370(16) 0.0326(14) 0.0337(14) -0.0086(12) 0.0074(12) -0.0087(12)
C29 0.0256(13) 0.0339(14) 0.0247(12) -0.0035(10) 0.0036(10) -0.0002(11)
C30 0.0281(13) 0.0254(12) 0.0177(10) 0.0019(9) -0.0009(9) -0.0007(10)
C31 0.0398(15) 0.0271(13) 0.0218(11) 0.0027(10) 0.0085(10) 0.0033(11)
C32 0.0223(12) 0.0224(11) 0.0190(10) -0.0038(9) 0.0028(9) -0.0006(9)
C33 0.0209(12) 0.0219(11) 0.0205(11) -0.0010(9) 0.0007(9) 0.0017(9)
C34 0.0251(13) 0.0254(12) 0.0264(12) -0.0011(10) -0.0015(10) 0.0052(10)
C35 0.0275(13) 0.0268(13) 0.0314(13) 0.0031(11) -0.0041(10) 0.0077(11)
C36 0.0288(13) 0.0273(13) 0.0253(12) 0.0058(10) -0.0011(10) 0.0034(10)
C37 0.0214(12) 0.0220(11) 0.0205(11) 0.0019(9) -0.0019(9) 0.0001(9)
C38 0.0211(12) 0.0250(12) 0.0166(10) 0.0010(9) 0.0013(8) -0.0022(9)
C39 0.0321(15) 0.0444(16) 0.0222(12) 0.0016(11) 0.0063(10) 0.0109(12)
C40 0.0250(13) 0.0281(13) 0.0206(11) -0.0039(10) 0.0035(9) 0.0026(10)
C41 0.0258(13) 0.0323(13) 0.0176(10) -0.0018(10) 0.0050(9) 0.0041(10)
C42 0.0311(15) 0.0375(15) 0.0360(14) -0.0035(12) 0.0028(11) -0.0025(12)
C43 0.0332(16) 0.062(2) 0.0425(17) -0.0113(16) 0.0031(13) -0.0120(15)
C44 0.0269(15) 0.080(2) 0.0307(14) -0.0051(15) -0.0013(11) 0.0092(16)
C45 0.0398(17) 0.0548(19) 0.0290(14) 0.0004(13) 0.0010(12) 0.0194(15)
C46 0.0337(15) 0.0349(14) 0.0219(11) -0.0007(10) 0.0042(10) 0.0071(12)
Cl1 0.0325(4) 0.0330(3) 0.0344(3) -0.0025(3) -0.0024(3) 0.0058(3)
O5 0.068(2) 0.0662(19) 0.140(3) 0.031(2) -0.023(2) 0.0320(16)
O6 0.096(3) 0.082(2) 0.089(2) -0.0334(18) -0.0223(19) -0.0349(19)
O7 0.0475(16) 0.121(3) 0.0615(17) -0.0479(17) 0.0017(13) 0.0166(16)
O8 0.090(2) 0.083(2) 0.0493(15) 0.0178(14) 0.0070(15) -0.0210(17)
Cl2 0.0330(3) 0.0261(3) 0.0283(3) 0.0012(2) -0.0022(2) 0.0002(3)
O9 0.0583(16) 0.0326(11) 0.0712(16) -0.0227(11) 0.0208(13) -0.0077(11)
O10 0.0476(15) 0.089(2) 0.0647(16) 0.0187(15) -0.0263(13) -0.0234(14)
O11 0.0494(15) 0.0728(17) 0.0460(13) -0.0122(12) 0.0186(11) -0.0134(13)
O12 0.094(2) 0.0341(12) 0.0493(14) 0.0130(11) -0.0005(13) 0.0165(13)
O13 0.0344(12) 0.0458(13) 0.0728(16) -0.0154(12) 0.0030(11) 0.0035(10)
C47 0.050(2) 0.0455(19) 0.054(2) -0.0038(16) 0.0003(16) 0.0161(16)

loop_
_atom_type_symbol
_atom_type_description
_atom_type_scat_dispersion_real
_atom_type_scat_dispersion_imag
_atom_type_scat_source
C C 0.0033 0.0016 'International Tables Vol C Tables 4.2.6.8 and 6.1.1.4'
H H 0.0000 0.0000 'International Tables Vol C Tables 4.2.6.8 and 6.1.1.4'
N N 0.0061 0.0033 'International Tables Vol C Tables 4.2.6.8 and 6.1.1.4'
O O 0.0106 0.0060 'International Tables Vol C Tables 4.2.6.8 and 6.1.1.4'
Cl Cl 0.1484 0.1585 'International Tables Vol C Tables 4.2.6.8 and 6.1.1.4'
Fe Fe 0.3463 0.8444 'International Tables Vol C Tables 4.2.6.8 and 6.1.1.4'

loop_
_geom_angle_atom_site_label_1
_geom_angle_atom_site_label_2
_geom_angle_atom_site_label_3
_geom_angle
_geom_angle_site_symmetry_1
_geom_angle_site_symmetry_3
_geom_angle_publ_flag
N1 Fe1 N4 92.10(8) . . ?
N1 Fe1 N6 96.11(8) . . ?
N2 Fe1 N1 73.43(8) . . ?
N2 Fe1 N3 73.58(8) . . ?
N2 Fe1 N4 112.38(7) . . ?
N2 Fe1 N5 171.18(7) . . ?
N2 Fe1 N6 100.68(8) . . ?
N3 Fe1 N1 146.56(8) . . ?
N3 Fe1 N4 95.40(8) . . ?
N3 Fe1 N6 95.15(8) . . ?
N5 Fe1 N1 100.27(8) . . ?
N5 Fe1 N3 113.12(8) . . ?
N5 Fe1 N4 73.49(7) . . ?
N5 Fe1 N6 73.51(7) . . ?
N6 Fe1 N4 146.91(7) . . ?
C9 O1 C8 104.93(19) . . ?
C15 O2 C16 104.83(19) . . ?
C32 O3 C31 104.97(19) . . ?
C38 O4 C39 105.18(18) . . ?
C7 N1 Fe1 138.61(16) . . ?
C9 N1 Fe1 114.57(16) . . ?
C9 N1 C7 106.8(2) . . ?
C10 N2 Fe1 120.48(16) . . ?
C14 N2 Fe1 120.26(16) . . ?
C14 N2 C10 119.1(2) . . ?
C15 N3 Fe1 113.82(16) . . ?
C15 N3 C17 106.1(2) . . ?
C17 N3 Fe1 139.83(16) . . ?
C30 N4 Fe1 139.18(15) . . ?
C32 N4 Fe1 113.59(15) . . ?
C32 N4 C30 106.61(19) . . ?
C33 N5 Fe1 120.19(15) . . ?
C37 N5 Fe1 120.21(16) . . ?
C37 N5 C33 119.5(2) . . ?
C38 N6 Fe1 114.00(16) . . ?
C38 N6 C40 106.59(19) . . ?
C40 N6 Fe1 139.16(15) . . ?
C2 C1 C7 121.1(2) . . ?
C6 C1 C2 119.2(2) . . ?
C6 C1 C7 119.6(2) . . ?
C1 C2 H2 119.8 . . ?
C3 C2 C1 120.4(3) . . ?
C3 C2 H2 119.8 . . ?
C2 C3 H3 120.0 . . ?
C2 C3 C4 119.9(3) . . ?
C4 C3 H3 120.0 . . ?
C3 C4 H4 120.1 . . ?
C5 C4 C3 119.7(3) . . ?
C5 C4 H4 120.1 . . ?
C4 C5 H5 119.8 . . ?
C6 C5 C4 120.4(3) . . ?
C6 C5 H5 119.8 . . ?
C1 C6 H6 119.8 . . ?
C5 C6 C1 120.3(3) . . ?
C5 C6 H6 119.8 . . ?
N1 C7 C1 111.4(2) . . ?
N1 C7 H7 108.9 . . ?
N1 C7 C8 102.33(19) . . ?
C1 C7 H7 108.9 . . ?
C1 C7 C8 115.9(2) . . ?
C8 C7 H7 108.9 . . ?
O1 C8 C7 104.26(19) . . ?
O1 C8 H8A 110.9 . . ?
O1 C8 H8B 110.9 . . ?
C7 C8 H8A 110.9 . . ?
C7 C8 H8B 110.9 . . ?
H8A C8 H8B 108.9 . . ?
O1 C9 C10 119.7(2) . . ?
N1 C9 O1 119.3(2) . . ?
N1 C9 C10 121.1(2) . . ?
N2 C10 C9 110.4(2) . . ?
N2 C10 C11 122.4(2) . . ?
C11 C10 C9 127.2(2) . . ?
C10 C11 H11 121.2 . . ?
C10 C11 C12 117.7(2) . . ?
C12 C11 H11 121.2 . . ?
C11 C12 H12 119.7 . . ?
C13 C12 C11 120.6(2) . . ?
C13 C12 H12 119.7 . . ?
C12 C13 H13 121.2 . . ?
C14 C13 C12 117.5(2) . . ?
C14 C13 H13 121.2 . . ?
N2 C14 C13 122.6(2) . . ?
N2 C14 C15 110.4(2) . . ?
C13 C14 C15 127.0(2) . . ?
O2 C15 C14 119.7(2) . . ?
N3 C15 O2 119.5(2) . . ?
N3 C15 C14 120.7(2) . . ?
O2 C16 H16A 110.9 . . ?
O2 C16 H16B 110.9 . . ?
O2 C16 C17 104.28(19) . . ?
H16A C16 H16B 108.9 . . ?
C17 C16 H16A 110.9 . . ?
C17 C16 H16B 110.9 . . ?
N3 C17 C16 102.3(2) . . ?
N3 C17 H17 110.2 . . ?
N3 C17 C18 111.1(2) . . ?
C16 C17 H17 110.2 . . ?
C18 C17 C16 112.4(2) . . ?
C18 C17 H17 110.2 . . ?
C19 C18 C17 121.5(2) . . ?
C23 C18 C17 119.4(2) . . ?
C23 C18 C19 118.9(2) . . ?
C18 C19 H19 119.7 . . ?
C20 C19 C18 120.6(3) . . ?
C20 C19 H19 119.7 . . ?
C19 C20 H20 120.0 . . ?
C21 C20 C19 120.0(3) . . ?
C21 C20 H20 120.0 . . ?
C20 C21 H21 120.2 . . ?
C22 C21 C20 119.6(3) . . ?
C22 C21 H21 120.2 . . ?
C21 C22 H22 119.7 . . ?
C21 C22 C23 120.6(3) . . ?
C23 C22 H22 119.7 . . ?
C18 C23 H23 119.9 . . ?
C22 C23 C18 120.2(3) . . ?
C22 C23 H23 119.9 . . ?
C25 C24 C29 119.3(2) . . ?
C25 C24 C30 119.6(2) . . ?
C29 C24 C30 121.0(2) . . ?
C24 C25 H25 119.9 . . ?
C24 C25 C26 120.2(3) . . ?
C26 C25 H25 119.9 . . ?
C25 C26 H26 119.9 . . ?
C27 C26 C25 120.1(3) . . ?
C27 C26 H26 119.9 . . ?
C26 C27 H27 119.9 . . ?
C26 C27 C28 120.1(3) . . ?
C28 C27 H27 119.9 . . ?
C27 C28 H28 120.0 . . ?
C27 C28 C29 119.9(3) . . ?
C29 C28 H28 120.0 . . ?
C24 C29 H29 119.9 . . ?
C28 C29 C24 120.2(3) . . ?
C28 C29 H29 119.9 . . ?
N4 C30 C24 110.35(19) . . ?
N4 C30 H30 108.9 . . ?
N4 C30 C31 102.81(19) . . ?
C24 C30 H30 108.9 . . ?
C24 C30 C31 116.7(2) . . ?
C31 C30 H30 108.9 . . ?
O3 C31 C30 104.57(19) . . ?
O3 C31 H31A 110.8 . . ?
O3 C31 H31B 110.8 . . ?
C30 C31 H31A 110.8 . . ?
C30 C31 H31B 110.8 . . ?
H31A C31 H31B 108.9 . . ?
O3 C32 C33 119.2(2) . . ?
N4 C32 O3 119.5(2) . . ?
N4 C32 C33 121.3(2) . . ?
N5 C33 C32 111.0(2) . . ?
N5 C33 C34 122.4(2) . . ?
C34 C33 C32 126.6(2) . . ?
C33 C34 H34 121.2 . . ?
C33 C34 C35 117.7(2) . . ?
C35 C34 H34 121.2 . . ?
C34 C35 H35 119.9 . . ?
C36 C35 C34 120.2(2) . . ?
C36 C35 H35 119.9 . . ?
C35 C36 H36 121.0 . . ?
C37 C36 C35 117.9(2) . . ?
C37 C36 H36 121.0 . . ?
N5 C37 C36 122.4(2) . . ?
N5 C37 C38 111.0(2) . . ?
C36 C37 C38 126.5(2) . . ?
O4 C38 C37 118.7(2) . . ?
N6 C38 O4 120.1(2) . . ?
N6 C38 C37 121.2(2) . . ?
O4 C39 H39A 110.8 . . ?
O4 C39 H39B 110.8 . . ?
O4 C39 C40 104.81(19) . . ?
H39A C39 H39B 108.9 . . ?
C40 C39 H39A 110.8 . . ?
C40 C39 H39B 110.8 . . ?
N6 C40 C39 102.68(19) . . ?
N6 C40 H40 108.9 . . ?
N6 C40 C41 112.12(19) . . ?
C39 C40 H40 108.9 . . ?
C41 C40 C39 115.0(2) . . ?
C41 C40 H40 108.9 . . ?
C42 C41 C40 121.5(2) . . ?
C46 C41 C40 119.7(2) . . ?
C46 C41 C42 118.8(3) . . ?
C41 C42 H42 120.0 . . ?
C43 C42 C41 120.0(3) . . ?
C43 C42 H42 120.0 . . ?
C42 C43 H43 119.6 . . ?
C44 C43 C42 120.7(3) . . ?
C44 C43 H43 119.6 . . ?
C43 C44 H44 120.2 . . ?
C45 C44 C43 119.7(3) . . ?
C45 C44 H44 120.2 . . ?
C44 C45 H45 119.9 . . ?
C44 C45 C46 120.1(3) . . ?
C46 C45 H45 119.9 . . ?
C41 C46 H46 119.7 . . ?
C45 C46 C41 120.7(3) . . ?
C45 C46 H46 119.7 . . ?
O5 Cl1 O6 113.5(2) . . ?
O5 Cl1 O7 108.1(2) . . ?
O5 Cl1 O8 109.1(2) . . ?
O6 Cl1 O7 110.2(2) . . ?
O6 Cl1 O8 109.14(19) . . ?
O7 Cl1 O8 106.6(2) . . ?
O9 Cl2 O10 110.25(18) . . ?
O9 Cl2 O11 109.42(15) . . ?
O9 Cl2 O12 108.84(15) . . ?
O10 Cl2 O11 109.20(16) . . ?
O10 Cl2 O12 108.20(17) . . ?
O12 Cl2 O11 110.93(17) . . ?
C47 O13 H13A 109.5 . . ?
O13 C47 H47A 109.5 . . ?
O13 C47 H47B 109.5 . . ?
O13 C47 H47C 109.5 . . ?
H47A C47 H47B 109.5 . . ?
H47A C47 H47C 109.5 . . ?
H47B C47 H47C 109.5 . . ?

loop_
_geom_bond_atom_site_label_1
_geom_bond_atom_site_label_2
_geom_bond_distance
_geom_bond_site_symmetry_2
_geom_bond_publ_flag
Fe1 N1 2.208(2) . ?
Fe1 N2 2.141(2) . ?
Fe1 N3 2.208(2) . ?
Fe1 N4 2.227(2) . ?
Fe1 N5 2.1475(19) . ?
Fe1 N6 2.224(2) . ?
O1 C8 1.466(3) . ?
O1 C9 1.335(3) . ?
O2 C15 1.331(3) . ?
O2 C16 1.464(3) . ?
O3 C31 1.467(3) . ?
O3 C32 1.333(3) . ?
O4 C38 1.327(3) . ?
O4 C39 1.461(3) . ?
N1 C7 1.491(3) . ?
N1 C9 1.281(3) . ?
N2 C10 1.342(3) . ?
N2 C14 1.339(3) . ?
N3 C15 1.288(3) . ?
N3 C17 1.491(3) . ?
N4 C30 1.490(3) . ?
N4 C32 1.282(3) . ?
N5 C33 1.335(3) . ?
N5 C37 1.331(3) . ?
N6 C38 1.276(3) . ?
N6 C40 1.490(3) . ?
C1 C2 1.396(4) . ?
C1 C6 1.389(4) . ?
C1 C7 1.506(3) . ?
C2 H2 0.9500 . ?
C2 C3 1.389(4) . ?
C3 H3 0.9500 . ?
C3 C4 1.390(4) . ?
C4 H4 0.9500 . ?
C4 C5 1.386(4) . ?
C5 H5 0.9500 . ?
C5 C6 1.385(4) . ?
C6 H6 0.9500 . ?
C7 H7 1.0000 . ?
C7 C8 1.547(4) . ?
C8 H8A 0.9900 . ?
C8 H8B 0.9900 . ?
C9 C10 1.465(3) . ?
C10 C11 1.386(3) . ?
C11 H11 0.9500 . ?
C11 C12 1.390(4) . ?
C12 H12 0.9500 . ?
C12 C13 1.388(4) . ?
C13 H13 0.9500 . ?
C13 C14 1.386(3) . ?
C14 C15 1.475(3) . ?
C16 H16A 0.9900 . ?
C16 H16B 0.9900 . ?
C16 C17 1.545(4) . ?
C17 H17 1.0000 . ?
C17 C18 1.512(3) . ?
C18 C19 1.397(4) . ?
C18 C23 1.391(4) . ?
C19 H19 0.9500 . ?
C19 C20 1.387(4) . ?
C20 H20 0.9500 . ?
C20 C21 1.387(4) . ?
C21 H21 0.9500 . ?
C21 C22 1.383(4) . ?
C22 H22 0.9500 . ?
C22 C23 1.389(4) . ?
C23 H23 0.9500 . ?
C24 C25 1.388(4) . ?
C24 C29 1.392(4) . ?
C24 C30 1.510(3) . ?
C25 H25 0.9500 . ?
C25 C26 1.390(4) . ?
C26 H26 0.9500 . ?
C26 C27 1.377(4) . ?
C27 H27 0.9500 . ?
C27 C28 1.386(4) . ?
C28 H28 0.9500 . ?
C28 C29 1.387(4) . ?
C29 H29 0.9500 . ?
C30 H30 1.0000 . ?
C30 C31 1.541(4) . ?
C31 H31A 0.9900 . ?
C31 H31B 0.9900 . ?
C32 C33 1.469(3) . ?
C33 C34 1.385(3) . ?
C34 H34 0.9500 . ?
C34 C35 1.389(4) . ?
C35 H35 0.9500 . ?
C35 C36 1.386(4) . ?
C36 H36 0.9500 . ?
C36 C37 1.383(3) . ?
C37 C38 1.474(3) . ?
C39 H39A 0.9900 . ?
C39 H39B 0.9900 . ?
C39 C40 1.548(3) . ?
C40 H40 1.0000 . ?
C40 C41 1.509(3) . ?
C41 C42 1.390(4) . ?
C41 C46 1.389(4) . ?
C42 H42 0.9500 . ?
C42 C43 1.386(4) . ?
C43 H43 0.9500 . ?
C43 C44 1.380(5) . ?
C44 H44 0.9500 . ?
C44 C45 1.373(5) . ?
C45 H45 0.9500 . ?
C45 C46 1.388(4) . ?
C46 H46 0.9500 . ?
Cl1 O5 1.407(3) . ?
Cl1 O6 1.407(3) . ?
Cl1 O7 1.412(3) . ?
Cl1 O8 1.442(3) . ?
Cl2 O9 1.422(2) . ?
Cl2 O10 1.425(2) . ?
Cl2 O11 1.433(2) . ?
Cl2 O12 1.430(2) . ?
O13 H13A 0.8400 . ?
O13 C47 1.393(4) . ?
C47 H47A 0.9800 . ?
C47 H47B 0.9800 . ?
C47 H47C 0.9800 . ?

loop_
_geom_torsion_atom_site_label_1
_geom_torsion_atom_site_label_2
_geom_torsion_atom_site_label_3
_geom_torsion_atom_site_label_4
_geom_torsion
_geom_torsion_site_symmetry_1
_geom_torsion_site_symmetry_2
_geom_torsion_site_symmetry_3
_geom_torsion_site_symmetry_4
_geom_torsion_publ_flag
Fe1 N1 C7 C1 48.5(3) . . . . ?
Fe1 N1 C7 C8 173.00(18) . . . . ?
Fe1 N1 C9 O1 178.99(16) . . . . ?
Fe1 N1 C9 C10 -0.8(3) . . . . ?
Fe1 N2 C10 C9 -2.2(3) . . . . ?
Fe1 N2 C10 C11 177.46(18) . . . . ?
Fe1 N2 C14 C13 -176.16(18) . . . . ?
Fe1 N2 C14 C15 5.0(3) . . . . ?
Fe1 N3 C15 O2 171.73(16) . . . . ?
Fe1 N3 C15 C14 -11.4(3) . . . . ?
Fe1 N3 C17 C16 -161.27(19) . . . . ?
Fe1 N3 C17 C18 78.5(3) . . . . ?
Fe1 N4 C30 C24 -36.7(3) . . . . ?
Fe1 N4 C30 C31 -161.84(19) . . . . ?
Fe1 N4 C32 O3 171.95(17) . . . . ?
Fe1 N4 C32 C33 -7.6(3) . . . . ?
Fe1 N5 C33 C32 2.0(3) . . . . ?
Fe1 N5 C33 C34 -175.96(18) . . . . ?
Fe1 N5 C37 C36 175.89(19) . . . . ?
Fe1 N5 C37 C38 -1.7(3) . . . . ?
Fe1 N6 C38 O4 -176.00(17) . . . . ?
Fe1 N6 C38 C37 2.3(3) . . . . ?
Fe1 N6 C40 C39 178.71(19) . . . . ?
Fe1 N6 C40 C41 -57.2(3) . . . . ?
O1 C9 C10 N2 -177.8(2) . . . . ?
O1 C9 C10 C11 2.5(4) . . . . ?
O2 C16 C17 N3 -16.6(2) . . . . ?
O2 C16 C17 C18 102.7(2) . . . . ?
O3 C32 C33 N5 -175.5(2) . . . . ?
O3 C32 C33 C34 2.3(4) . . . . ?
O4 C39 C40 N6 -7.4(3) . . . . ?
O4 C39 C40 C41 -129.5(2) . . . . ?
N1 C7 C8 O1 14.9(3) . . . . ?
N1 C9 C10 N2 2.0(3) . . . . ?
N1 C9 C10 C11 -177.7(2) . . . . ?
N2 C10 C11 C12 -1.1(4) . . . . ?
N2 C14 C15 O2 -178.4(2) . . . . ?
N2 C14 C15 N3 4.7(3) . . . . ?
N3 C17 C18 C19 47.5(3) . . . . ?
N3 C17 C18 C23 -137.3(2) . . . . ?
N4 C30 C31 O3 -11.7(2) . . . . ?
N4 C32 C33 N5 4.0(3) . . . . ?
N4 C32 C33 C34 -178.1(2) . . . . ?
N5 C33 C34 C35 0.1(4) . . . . ?
N5 C37 C38 O4 177.8(2) . . . . ?
N5 C37 C38 N6 -0.5(3) . . . . ?
N6 C40 C41 C42 -71.7(3) . . . . ?
N6 C40 C41 C46 107.1(3) . . . . ?
C1 C2 C3 C4 -0.5(4) . . . . ?
C1 C7 C8 O1 136.4(2) . . . . ?
C2 C1 C6 C5 -0.2(4) . . . . ?
C2 C1 C7 N1 57.2(3) . . . . ?
C2 C1 C7 C8 -59.3(3) . . . . ?
C2 C3 C4 C5 0.1(4) . . . . ?
C3 C4 C5 C6 0.3(4) . . . . ?
C4 C5 C6 C1 -0.2(4) . . . . ?
C6 C1 C2 C3 0.6(4) . . . . ?
C6 C1 C7 N1 -120.0(3) . . . . ?
C6 C1 C7 C8 123.5(3) . . . . ?
C7 N1 C9 O1 1.5(3) . . . . ?
C7 N1 C9 C10 -178.3(2) . . . . ?
C7 C1 C2 C3 -176.6(2) . . . . ?
C7 C1 C6 C5 177.0(2) . . . . ?
C8 O1 C9 N1 8.8(3) . . . . ?
C8 O1 C9 C10 -171.4(2) . . . . ?
C9 O1 C8 C7 -14.4(3) . . . . ?
C9 N1 C7 C1 -135.0(2) . . . . ?
C9 N1 C7 C8 -10.4(3) . . . . ?
C9 C10 C11 C12 178.5(2) . . . . ?
C10 N2 C14 C13 -0.1(3) . . . . ?
C10 N2 C14 C15 -179.01(19) . . . . ?
C10 C11 C12 C13 -0.4(4) . . . . ?
C11 C12 C13 C14 1.6(4) . . . . ?
C12 C13 C14 N2 -1.4(4) . . . . ?
C12 C13 C14 C15 177.3(2) . . . . ?
C13 C14 C15 O2 2.8(4) . . . . ?
C13 C14 C15 N3 -174.1(2) . . . . ?
C14 N2 C10 C9 -178.3(2) . . . . ?
C14 N2 C10 C11 1.4(3) . . . . ?
C15 O2 C16 C17 14.7(2) . . . . ?
C15 N3 C17 C16 12.9(2) . . . . ?
C15 N3 C17 C18 -107.3(2) . . . . ?
C16 O2 C15 N3 -7.3(3) . . . . ?
C16 O2 C15 C14 175.8(2) . . . . ?
C16 C17 C18 C19 -66.5(3) . . . . ?
C16 C17 C18 C23 108.7(3) . . . . ?
C17 N3 C15 O2 -4.1(3) . . . . ?
C17 N3 C15 C14 172.7(2) . . . . ?
C17 C18 C19 C20 174.7(2) . . . . ?
C17 C18 C23 C22 -174.5(2) . . . . ?
C18 C19 C20 C21 -0.6(4) . . . . ?
C19 C18 C23 C22 0.8(4) . . . . ?
C19 C20 C21 C22 1.5(4) . . . . ?
C20 C21 C22 C23 -1.2(4) . . . . ?
C21 C22 C23 C18 0.0(4) . . . . ?
C23 C18 C19 C20 -0.5(4) . . . . ?
C24 C25 C26 C27 -0.8(4) . . . . ?
C24 C30 C31 O3 -132.6(2) . . . . ?
C25 C24 C29 C28 1.1(4) . . . . ?
C25 C24 C30 N4 99.4(3) . . . . ?
C25 C24 C30 C31 -143.8(2) . . . . ?
C25 C26 C27 C28 0.9(5) . . . . ?
C26 C27 C28 C29 0.0(4) . . . . ?
C27 C28 C29 C24 -1.0(4) . . . . ?
C29 C24 C25 C26 -0.3(4) . . . . ?
C29 C24 C30 N4 -76.3(3) . . . . ?
C29 C24 C30 C31 40.5(3) . . . . ?
C30 N4 C32 O3 -0.8(3) . . . . ?
C30 N4 C32 C33 179.6(2) . . . . ?
C30 C24 C25 C26 -176.1(2) . . . . ?
C30 C24 C29 C28 176.9(2) . . . . ?
C31 O3 C32 N4 -7.2(3) . . . . ?
C31 O3 C32 C33 172.4(2) . . . . ?
C32 O3 C31 C30 11.4(3) . . . . ?
C32 N4 C30 C24 133.1(2) . . . . ?
C32 N4 C30 C31 8.0(2) . . . . ?
C32 C33 C34 C35 -177.6(2) . . . . ?
C33 N5 C37 C36 -0.2(4) . . . . ?
C33 N5 C37 C38 -177.8(2) . . . . ?
C33 C34 C35 C36 -0.2(4) . . . . ?
C34 C35 C36 C37 0.1(4) . . . . ?
C35 C36 C37 N5 0.1(4) . . . . ?
C35 C36 C37 C38 177.2(2) . . . . ?
C36 C37 C38 O4 0.3(4) . . . . ?
C36 C37 C38 N6 -178.0(2) . . . . ?
C37 N5 C33 C32 178.1(2) . . . . ?
C37 N5 C33 C34 0.2(4) . . . . ?
C38 O4 C39 C40 7.2(3) . . . . ?
C38 N6 C40 C39 5.1(3) . . . . ?
C38 N6 C40 C41 129.1(2) . . . . ?
C39 O4 C38 N6 -4.6(3) . . . . ?
C39 O4 C38 C37 177.1(2) . . . . ?
C39 C40 C41 C42 45.1(3) . . . . ?
C39 C40 C41 C46 -136.1(2) . . . . ?
C40 N6 C38 O4 -0.6(3) . . . . ?
C40 N6 C38 C37 177.7(2) . . . . ?
C40 C41 C42 C43 -179.3(2) . . . . ?
C40 C41 C46 C45 -179.8(2) . . . . ?
C41 C42 C43 C44 -1.4(4) . . . . ?
C42 C41 C46 C45 -0.9(4) . . . . ?
C42 C43 C44 C45 -0.2(5) . . . . ?
C43 C44 C45 C46 1.1(4) . . . . ?
C44 C45 C46 C41 -0.6(4) . . . . ?
C46 C41 C42 C43 1.9(4) . . . . ?
